data_4509036
loop_
_publ_author_name
'Hao, Hong-Qing'
'Liu, Wen-Ting'
'Tan, Wei'
'Lin, Zhuojia'
'Tong, Ming-Liang'

_publ_section_title
;
 Enantiopure and Racemic Sandwich-like Networks with Dehydration,
 Readsorption, and Selective Guest-Exchange Phase Transformations
;
_journal_issue 1
_journal_name_full 'Crystal Growth &amp; Design'
_journal_page_first 457
_journal_paper_doi 10.1021/cg800710q
_journal_volume 9
_journal_year 2009
_chemical_formula_sum 'C21 H22 Ag N2 O3.5'
_chemical_formula_weight 466.28
_chemical_name_systematic
; 
 ? 
;
_space_group_IT_number 2
_symmetry_cell_setting triclinic
_symmetry_space_group_name_Hall '-P 1'
_symmetry_space_group_name_H-M 'P -1'
_atom_sites_solution_hydrogens geom
_atom_sites_solution_primary direct
_atom_sites_solution_secondary difmap
_audit_creation_method SHELXL-97
_cell_angle_alpha 97.106(3)
_cell_angle_beta 91.692(3)
_cell_angle_gamma 96.596(3)
_cell_formula_units_Z 2
_cell_length_a 8.2514(3)
_cell_length_b 9.6419(3)
_cell_length_c 11.9807(5)
_cell_measurement_temperature 150(2)
_cell_volume 938.67(6)
_computing_structure_refinement 'SHELXL-97 (Sheldrick, 1997)'
_computing_structure_solution 'SHELXS-97 (Sheldrick, 1990)'
_diffrn_ambient_temperature 150(2)
_diffrn_measured_fraction_theta_full 0.953
_diffrn_measured_fraction_theta_max 0.953
_diffrn_measurement_device_type 'Gemini S Ultra'
_diffrn_measurement_method '\w and \p scan'
_diffrn_radiation_monochromator graphite
_diffrn_radiation_source 'fine-focus sealed tube'
_diffrn_radiation_type MoK\a
_diffrn_radiation_wavelength 0.71073
_diffrn_reflns_av_R_equivalents 0.0240
_diffrn_reflns_av_sigmaI/netI 0.0310
_diffrn_reflns_limit_h_max 10
_diffrn_reflns_limit_h_min -10
_diffrn_reflns_limit_k_max 11
_diffrn_reflns_limit_k_min -11
_diffrn_reflns_limit_l_max 14
_diffrn_reflns_limit_l_min -14
_diffrn_reflns_number 9978
_diffrn_reflns_theta_full 26.00
_diffrn_reflns_theta_max 26.00
_diffrn_reflns_theta_min 2.91
_exptl_absorpt_coefficient_mu 1.101
_exptl_absorpt_correction_T_max 0.7937
_exptl_absorpt_correction_T_min 0.7335
_exptl_absorpt_correction_type multi-scan
_exptl_crystal_colour Colourless
_exptl_crystal_density_diffrn 1.650
_exptl_crystal_density_method 'not measured'
_exptl_crystal_description block
_exptl_crystal_F_000 474
_exptl_crystal_size_max 0.30
_exptl_crystal_size_mid 0.25
_exptl_crystal_size_min 0.22
_refine_diff_density_max 0.825
_refine_diff_density_min -0.526
_refine_diff_density_rms 0.062
_refine_ls_extinction_method none
_refine_ls_goodness_of_fit_ref 1.037
_refine_ls_hydrogen_treatment mixed
_refine_ls_matrix_type full
_refine_ls_number_parameters 257
_refine_ls_number_reflns 3517
_refine_ls_number_restraints 4
_refine_ls_restrained_S_all 1.037
_refine_ls_R_factor_all 0.0289
_refine_ls_R_factor_gt 0.0234
_refine_ls_shift/su_max 0.001
_refine_ls_shift/su_mean 0.000
_refine_ls_structure_factor_coef Fsqd
_refine_ls_weighting_details 'calc w=1/[\s^2^(Fo^2^)+(0.0339P)^2^+0.0000P] where P=(Fo^2^+2Fc^2^)/3'
_refine_ls_weighting_scheme calc
_refine_ls_wR_factor_gt 0.0560
_refine_ls_wR_factor_ref 0.0572
_reflns_number_gt 2949
_reflns_number_total 3517
_reflns_threshold_expression >2sigma(I)
_cod_data_source_file cg800710qsup1.cif
_cod_data_source_block complex4
_cod_depositor_comments
;
The following automatic conversions were performed:

'_symmetry_cell_setting' value 'Triclinic' changed to 'triclinic'
according to /home/saulius/struct/CIF-dictionaries/cif_core.dic
dictionary named 'cif_core.dic' version 2.4.2 from 2011-04-26.

Automatic conversion script
Id: cif_fix_values 1891 2012-01-12 08:04:46Z andrius 
;
_cod_original_sg_symbol_H-M P-1
_cod_original_formula_sum 'C21 H22 Ag N2 O3.50'
_cod_database_code 4509036

loop_
_symmetry_equiv_pos_as_xyz
'x, y, z'
'-x, -y, -z'

loop_
_atom_site_label
_atom_site_type_symbol
_atom_site_fract_x
_atom_site_fract_y
_atom_site_fract_z
_atom_site_U_iso_or_equiv
_atom_site_adp_type
_atom_site_occupancy
_atom_site_symmetry_multiplicity
_atom_site_calc_flag
_atom_site_refinement_flags
Ag1 Ag 0.52603(2) 0.348133(17) 0.323247(14) 0.02859(8) Uani 1 1 d .
O1 O 0.5760(2) 0.12135(16) 0.21614(14) 0.0367(4) Uani 1 1 d .
O2 O 0.5418(2) 0.10354(16) 0.39758(14) 0.0328(4) Uani 1 1 d .
O3 O 0.5952(2) -0.16339(16) 0.37690(14) 0.0335(4) Uani 1 1 d D
H3O H 0.562(3) -0.110(2) 0.4274(18) 0.042(8) Uiso 1 1 d D
O1W O 0.4222(5) -0.0286(5) 0.0251(3) 0.0653(13) Uani 0.50 1 d PD
H1WA H 0.4948 0.0238 0.0676 0.078 Uiso 0.50 1 d PRD
H1WB H 0.4552 -0.0382 -0.0417 0.078 Uiso 0.50 1 d PRD
N1 N 0.6978(2) 0.44662(18) 0.46787(14) 0.0228(4) Uani 1 1 d .
N2 N 1.4108(2) 0.43619(18) 1.18014(14) 0.0226(4) Uani 1 1 d .
C1 C 0.5801(3) 0.0582(2) 0.3014(2) 0.0251(5) Uani 1 1 d .
C2 C 0.6376(3) -0.0885(2) 0.28530(19) 0.0253(5) Uani 1 1 d .
H2 H 0.5821 -0.1411 0.2169 0.030 Uiso 1 1 calc R
C3 C 0.8212(3) -0.0747(2) 0.26817(19) 0.0257(5) Uani 1 1 d .
C4 C 0.8786(3) -0.0535(3) 0.1636(2) 0.0376(6) Uani 1 1 d .
H4 H 0.8054 -0.0527 0.1033 0.045 Uiso 1 1 calc R
C5 C 1.0453(3) -0.0332(3) 0.1487(3) 0.0485(7) Uani 1 1 d .
H5 H 1.0829 -0.0197 0.0779 0.058 Uiso 1 1 calc R
C6 C 1.1554(3) -0.0329(3) 0.2367(3) 0.0448(7) Uani 1 1 d .
H6 H 1.2669 -0.0173 0.2263 0.054 Uiso 1 1 calc R
C7 C 1.0990(3) -0.0558(2) 0.3404(3) 0.0427(7) Uani 1 1 d .
H7 H 1.1728 -0.0569 0.4003 0.051 Uiso 1 1 calc R
C8 C 0.9323(3) -0.0774(2) 0.3561(2) 0.0347(6) Uani 1 1 d .
H8 H 0.8952 -0.0937 0.4264 0.042 Uiso 1 1 calc R
C9 C 0.7826(3) 0.3696(2) 0.52861(18) 0.0227(5) Uani 1 1 d .
H9 H 0.7692 0.2723 0.5098 0.027 Uiso 1 1 calc R
C10 C 0.8891(3) 0.4272(2) 0.61782(18) 0.0233(5) Uani 1 1 d .
H10 H 0.9458 0.3689 0.6567 0.028 Uiso 1 1 calc R
C11 C 0.9117(3) 0.5712(2) 0.64971(17) 0.0205(5) Uani 1 1 d .
C12 C 0.8221(3) 0.6511(2) 0.58635(17) 0.0232(5) Uani 1 1 d .
H12 H 0.8322 0.7484 0.6043 0.028 Uiso 1 1 calc R
C13 C 0.7192(3) 0.5868(2) 0.49776(18) 0.0229(5) Uani 1 1 d .
H13 H 0.6620 0.6428 0.4568 0.028 Uiso 1 1 calc R
C14 C 1.0212(3) 0.6432(2) 0.74681(18) 0.0246(5) Uani 1 1 d .
H14A H 0.9586 0.7044 0.7941 0.030 Uiso 1 1 calc R
H14B H 1.1082 0.7027 0.7173 0.030 Uiso 1 1 calc R
C15 C 1.0987(3) 0.5486(2) 0.82094(17) 0.0235(5) Uani 1 1 d .
H15A H 1.0150 0.4807 0.8446 0.028 Uiso 1 1 calc R
H15B H 1.1762 0.4975 0.7785 0.028 Uiso 1 1 calc R
C16 C 1.1856(3) 0.6377(2) 0.92370(18) 0.0252(5) Uani 1 1 d .
H16A H 1.2703 0.7028 0.8977 0.030 Uiso 1 1 calc R
H16B H 1.1075 0.6935 0.9610 0.030 Uiso 1 1 calc R
C17 C 1.2626(3) 0.5618(2) 1.01018(17) 0.0214(5) Uani 1 1 d .
C18 C 1.2752(3) 0.4195(2) 0.99831(18) 0.0248(5) Uani 1 1 d .
H18 H 1.2341 0.3627 0.9329 0.030 Uiso 1 1 calc R
C19 C 1.3491(3) 0.3610(2) 1.08358(18) 0.0263(5) Uani 1 1 d .
H19 H 1.3562 0.2647 1.0733 0.032 Uiso 1 1 calc R
C20 C 1.3281(3) 0.6402(2) 1.11105(17) 0.0232(5) Uani 1 1 d .
H20 H 1.3236 0.7368 1.1230 0.028 Uiso 1 1 calc R
C21 C 1.3986(3) 0.5751(2) 1.19193(18) 0.0242(5) Uani 1 1 d .
H21 H 1.4401 0.6296 1.2583 0.029 Uiso 1 1 calc R

loop_
_atom_site_aniso_label
_atom_site_aniso_U_11
_atom_site_aniso_U_22
_atom_site_aniso_U_33
_atom_site_aniso_U_23
_atom_site_aniso_U_13
_atom_site_aniso_U_12
Ag1 0.03246(13) 0.02968(11) 0.02385(11) 0.00200(7) -0.00799(8) 0.00857(8)
O1 0.0411(11) 0.0335(9) 0.0414(10) 0.0182(8) 0.0077(9) 0.0129(8)
O2 0.0388(10) 0.0263(8) 0.0330(9) 0.0011(7) -0.0014(8) 0.0066(7)
O3 0.0499(11) 0.0215(8) 0.0308(9) 0.0056(7) 0.0055(9) 0.0075(8)
O1W 0.061(3) 0.097(3) 0.027(2) -0.004(2) -0.008(2) -0.024(3)
N1 0.0213(10) 0.0260(9) 0.0218(9) 0.0043(7) -0.0019(8) 0.0057(8)
N2 0.0219(10) 0.0271(9) 0.0188(9) 0.0028(7) -0.0021(8) 0.0035(8)
C1 0.0158(12) 0.0216(11) 0.0374(14) 0.0068(10) -0.0047(11) -0.0017(9)
C2 0.0288(13) 0.0187(10) 0.0277(12) 0.0033(9) -0.0025(11) 0.0004(10)
C3 0.0293(13) 0.0147(10) 0.0320(13) -0.0029(9) -0.0054(11) 0.0056(9)
C4 0.0312(15) 0.0468(15) 0.0336(14) -0.0025(11) -0.0039(12) 0.0096(12)
C5 0.0378(17) 0.0606(18) 0.0452(17) -0.0051(14) 0.0074(15) 0.0085(14)
C6 0.0276(15) 0.0367(14) 0.067(2) -0.0120(14) -0.0032(15) 0.0102(12)
C7 0.0380(17) 0.0297(13) 0.0584(19) -0.0015(12) -0.0218(15) 0.0093(12)
C8 0.0394(16) 0.0272(12) 0.0381(14) 0.0070(10) -0.0093(12) 0.0055(11)
C9 0.0257(13) 0.0200(10) 0.0226(11) 0.0018(9) -0.0021(10) 0.0056(9)
C10 0.0251(12) 0.0258(11) 0.0212(11) 0.0076(9) -0.0022(10) 0.0089(10)
C11 0.0182(12) 0.0259(11) 0.0177(10) 0.0048(9) 0.0009(9) 0.0022(9)
C12 0.0249(13) 0.0223(11) 0.0229(12) 0.0041(9) -0.0011(10) 0.0037(10)
C13 0.0226(12) 0.0250(11) 0.0233(11) 0.0087(9) -0.0018(10) 0.0067(10)
C14 0.0255(13) 0.0262(11) 0.0221(11) 0.0036(9) -0.0019(10) 0.0032(10)
C15 0.0219(12) 0.0277(11) 0.0204(11) 0.0036(9) -0.0020(10) 0.0009(10)
C16 0.0259(13) 0.0260(11) 0.0229(12) 0.0023(9) -0.0051(10) 0.0018(10)
C17 0.0159(11) 0.0288(11) 0.0194(11) 0.0036(9) 0.0025(9) 0.0013(9)
C18 0.0263(13) 0.0279(11) 0.0177(11) -0.0036(9) -0.0043(10) 0.0018(10)
C19 0.0289(13) 0.0247(11) 0.0244(12) 0.0000(9) -0.0018(11) 0.0037(10)
C20 0.0247(13) 0.0228(10) 0.0210(11) 0.0003(9) -0.0024(10) 0.0021(9)
C21 0.0242(13) 0.0279(11) 0.0184(11) -0.0012(9) -0.0026(10) -0.0004(10)

loop_
_atom_type_symbol
_atom_type_description
_atom_type_scat_dispersion_real
_atom_type_scat_dispersion_imag
_atom_type_scat_source
C C 0.0033 0.0016 'International Tables Vol C Tables 4.2.6.8 and 6.1.1.4'
H H 0.0000 0.0000 'International Tables Vol C Tables 4.2.6.8 and 6.1.1.4'
N N 0.0061 0.0033 'International Tables Vol C Tables 4.2.6.8 and 6.1.1.4'
O O 0.0106 0.0060 'International Tables Vol C Tables 4.2.6.8 and 6.1.1.4'
Ag Ag -0.8971 1.1015 'International Tables Vol C Tables 4.2.6.8 and 6.1.1.4'

loop_
_geom_angle_atom_site_label_1
_geom_angle_atom_site_label_2
_geom_angle_atom_site_label_3
_geom_angle
_geom_angle_site_symmetry_1
_geom_angle_site_symmetry_3
N2 Ag1 N1 132.61(6) 1_454 .
N2 Ag1 O1 96.95(6) 1_454 .
N1 Ag1 O1 119.61(6) . .
N2 Ag1 O2 139.43(6) 1_454 .
N1 Ag1 O2 87.92(6) . .
O1 Ag1 O2 51.45(5) . .
C1 O1 Ag1 94.42(14) . .
C1 O2 Ag1 87.29(13) . .
C1 O2 O3 66.69(12) . .
Ag1 O2 O3 153.98(8) . .
C2 O3 O2 63.42(11) . .
C2 O3 H3O 109.3(18) . .
O2 O3 H3O 46.0(18) . .
O1W O1W H1WA 60.9 2_655 .
O1W O1W H1WB 48.0 2_655 .
H1WA O1W H1WB 109.0 . .
C9 N1 C13 116.84(19) . .
C9 N1 Ag1 122.10(14) . .
C13 N1 Ag1 121.05(14) . .
C19 N2 C21 116.72(18) . .
C19 N2 Ag1 125.25(14) . 1_656
C21 N2 Ag1 118.02(14) . 1_656
O2 C1 O1 126.0(2) . .
O2 C1 C2 117.14(19) . .
O1 C1 C2 116.8(2) . .
O3 C2 C3 111.89(19) . .
O3 C2 C1 111.12(18) . .
C3 C2 C1 109.66(16) . .
O3 C2 H2 108.0 . .
C3 C2 H2 108.0 . .
C1 C2 H2 108.0 . .
C8 C3 C4 118.9(2) . .
C8 C3 C2 121.4(2) . .
C4 C3 C2 119.6(2) . .
C3 C4 C5 120.1(3) . .
C3 C4 H4 120.0 . .
C5 C4 H4 120.0 . .
C6 C5 C4 120.9(3) . .
C6 C5 H5 119.5 . .
C4 C5 H5 119.5 . .
C5 C6 C7 119.2(3) . .
C5 C6 H6 120.4 . .
C7 C6 H6 120.4 . .
C6 C7 C8 120.3(3) . .
C6 C7 H7 119.8 . .
C8 C7 H7 119.8 . .
C3 C8 C7 120.5(2) . .
C3 C8 H8 119.8 . .
C7 C8 H8 119.8 . .
N1 C9 C10 123.36(19) . .
N1 C9 H9 118.3 . .
C10 C9 H9 118.3 . .
C9 C10 C11 120.37(19) . .
C9 C10 H10 119.8 . .
C11 C10 H10 119.8 . .
C10 C11 C12 116.0(2) . .
C10 C11 C14 124.33(18) . .
C12 C11 C14 119.64(18) . .
C13 C12 C11 120.58(19) . .
C13 C12 H12 119.7 . .
C11 C12 H12 119.7 . .
N1 C13 C12 122.82(19) . .
N1 C13 H13 118.6 . .
C12 C13 H13 118.6 . .
C11 C14 C15 116.77(17) . .
C11 C14 H14A 108.1 . .
C15 C14 H14A 108.1 . .
C11 C14 H14B 108.1 . .
C15 C14 H14B 108.1 . .
H14A C14 H14B 107.3 . .
C16 C15 C14 109.70(17) . .
C16 C15 H15A 109.7 . .
C14 C15 H15A 109.7 . .
C16 C15 H15B 109.7 . .
C14 C15 H15B 109.7 . .
H15A C15 H15B 108.2 . .
C17 C16 C15 117.45(18) . .
C17 C16 H16A 107.9 . .
C15 C16 H16A 107.9 . .
C17 C16 H16B 107.9 . .
C15 C16 H16B 107.9 . .
H16A C16 H16B 107.2 . .
C18 C17 C20 116.40(19) . .
C18 C17 C16 125.15(19) . .
C20 C17 C16 118.45(19) . .
C17 C18 C19 120.1(2) . .
C17 C18 H18 119.9 . .
C19 C18 H18 119.9 . .
N2 C19 C18 123.3(2) . .
N2 C19 H19 118.4 . .
C18 C19 H19 118.4 . .
C21 C20 C17 120.3(2) . .
C21 C20 H20 119.9 . .
C17 C20 H20 119.9 . .
N2 C21 C20 123.2(2) . .
N2 C21 H21 118.4 . .
C20 C21 H21 118.4 . .

loop_
_geom_bond_atom_site_label_1
_geom_bond_atom_site_label_2
_geom_bond_distance
_geom_bond_site_symmetry_2
Ag1 N2 2.2393(17) 1_454
Ag1 N1 2.2477(18) .
Ag1 O1 2.4782(16) .
Ag1 O2 2.6373(15) .
O1 C1 1.254(3) .
O2 C1 1.244(3) .
O2 O3 2.644(2) .
O3 C2 1.417(3) .
O3 H3O 0.820(17) .
O1W O1W 1.509(8) 2_655
O1W H1WA 0.8500 .
O1W H1WB 0.8500 .
N1 C9 1.339(3) .
N1 C13 1.345(3) .
N2 C19 1.340(3) .
N2 C21 1.345(3) .
N2 Ag1 2.2393(17) 1_656
C1 C2 1.535(3) .
C2 C3 1.528(3) .
C2 H2 0.9800 .
C3 C8 1.381(3) .
C3 C4 1.383(3) .
C4 C5 1.387(4) .
C4 H4 0.9300 .
C5 C6 1.371(4) .
C5 H5 0.9300 .
C6 C7 1.374(4) .
C6 H6 0.9300 .
C7 C8 1.390(4) .
C7 H7 0.9300 .
C8 H8 0.9300 .
C9 C10 1.381(3) .
C9 H9 0.9300 .
C10 C11 1.383(3) .
C10 H10 0.9300 .
C11 C12 1.399(3) .
C11 C14 1.499(3) .
C12 C13 1.376(3) .
C12 H12 0.9300 .
C13 H13 0.9300 .
C14 C15 1.527(3) .
C14 H14A 0.9700 .
C14 H14B 0.9700 .
C15 C16 1.521(3) .
C15 H15A 0.9700 .
C15 H15B 0.9700 .
C16 C17 1.506(3) .
C16 H16A 0.9700 .
C16 H16B 0.9700 .
C17 C18 1.378(3) .
C17 C20 1.402(3) .
C18 C19 1.385(3) .
C18 H18 0.9300 .
C19 H19 0.9300 .
C20 C21 1.368(3) .
C20 H20 0.9300 .
C21 H21 0.9300 .

loop_
_geom_hbond_atom_site_label_D
_geom_hbond_atom_site_label_H
_geom_hbond_atom_site_label_A
_geom_hbond_distance_DH
_geom_hbond_distance_HA
_geom_hbond_distance_DA
_geom_hbond_angle_DHA
_geom_hbond_site_symmetry_A
O3 H3O O2 0.820(17) 2.16(2) 2.644(2) 118(2) .
O3 H3O O2 0.820(17) 2.28(2) 2.976(2) 142(2) 2_656
O1W H1WA O1 0.85 1.97 2.744(4) 151.3 .
O1W H1WB O1 0.85 2.14 2.919(4) 151.9 2_655
